data_1561853
loop_
_publ_author_name
'Hu, Gonghao'
'Zhang, Haitao'
'Miao, Hao'
'Wang, Jiahong'
'Xu, Yan'

_publ_section_title
;
 Synthesis, structures and properties of two new chiral rare earth-organic
 frameworks constructed by l/d-tartaric acid
;
_journal_name_full 'Journal of Solid State Chemistry'
_journal_page_first 208
_journal_page_last 212
_journal_paper_doi 10.1016/j.jssc.2015.05.025
_journal_volume 229
_journal_year 2015
_chemical_absolute_configuration L
_chemical_formula_sum 'C6 H12 Ce Cl O9'
_chemical_formula_weight 403.73
_space_group_IT_number 4
_space_group_name_Hall 'P 2yb'
_space_group_name_H-M_alt 'P 1 21 1'
_symmetry_cell_setting monoclinic
_symmetry_space_group_name_H-M 'P 1 21 1'
_atom_sites_solution_hydrogens geom
_atom_sites_solution_primary direct
_atom_sites_solution_secondary difmap
_audit_creation_method SHELXL-97
_cell_angle_alpha 90.00
_cell_angle_beta 97.902(2)
_cell_angle_gamma 90.00
_cell_formula_units_Z 2
_cell_length_a 5.9636(10)
_cell_length_b 7.7537(13)
_cell_length_c 13.545(2)
_cell_measurement_reflns_used 3950
_cell_measurement_temperature 296(2)
_cell_measurement_theta_max 26.89
_cell_measurement_theta_min 3.03
_cell_volume 620.37(17)
_computing_cell_refinement 'SAINT (Bruker, 2005)'
_computing_data_collection 'APEX2 (Bruker, 2005)'
_computing_data_reduction SAINT
_computing_molecular_graphics SHELXTL
_computing_publication_material SHELXTL
_computing_structure_refinement 'SHELXL-97 (Sheldrick, 1997)'
_computing_structure_solution 'SHELXS-97 (Sheldrick, 1990)'
_diffrn_ambient_temperature 296(2)
_diffrn_measured_fraction_theta_full 0.993
_diffrn_measured_fraction_theta_max 0.993
_diffrn_measurement_device_type 'Bruker Apex2 CCD'
_diffrn_measurement_method '\w scans'
_diffrn_radiation_monochromator graphite
_diffrn_radiation_source 'fine-focus sealed tube'
_diffrn_radiation_type MoK\a
_diffrn_radiation_wavelength 0.71073
_diffrn_reflns_av_R_equivalents 0.0483
_diffrn_reflns_av_sigmaI/netI 0.0509
_diffrn_reflns_limit_h_max 6
_diffrn_reflns_limit_h_min -7
_diffrn_reflns_limit_k_max 8
_diffrn_reflns_limit_k_min -9
_diffrn_reflns_limit_l_max 16
_diffrn_reflns_limit_l_min -16
_diffrn_reflns_number 4289
_diffrn_reflns_theta_full 25.01
_diffrn_reflns_theta_max 25.01
_diffrn_reflns_theta_min 1.52
_exptl_absorpt_coefficient_mu 3.916
_exptl_absorpt_correction_T_max 0.6508
_exptl_absorpt_correction_T_min 0.5912
_exptl_absorpt_correction_type multi-scan
_exptl_absorpt_process_details '(SADABS; Sheldrick, 2003)'
_exptl_crystal_colour colorless
_exptl_crystal_density_diffrn 2.161
_exptl_crystal_density_method 'not measured'
_exptl_crystal_description lamellar
_exptl_crystal_F_000 390
_exptl_crystal_size_max 0.15
_exptl_crystal_size_mid 0.13
_exptl_crystal_size_min 0.12
_refine_diff_density_max 2.618
_refine_diff_density_min -1.683
_refine_diff_density_rms 0.489
_refine_ls_abs_structure_details 'Flack H D (1983), Acta Cryst. A39, 876-881'
_refine_ls_abs_structure_Flack 0.03(6)
_refine_ls_extinction_method none
_refine_ls_goodness_of_fit_ref 1.197
_refine_ls_hydrogen_treatment mixed
_refine_ls_matrix_type full
_refine_ls_number_parameters 154
_refine_ls_number_reflns 1985
_refine_ls_number_restraints 49
_refine_ls_restrained_S_all 1.194
_refine_ls_R_factor_all 0.0494
_refine_ls_R_factor_gt 0.0485
_refine_ls_shift/su_max 0.000
_refine_ls_shift/su_mean 0.000
_refine_ls_structure_factor_coef Fsqd
_refine_ls_weighting_details 'calc w=1/[\s^2^(Fo^2^)+(0.0957P)^2^+4.6799P] where P=(Fo^2^+2Fc^2^)/3'
_refine_ls_weighting_scheme calc
_refine_ls_wR_factor_gt 0.1571
_refine_ls_wR_factor_ref 0.1581
_reflns_number_gt 1953
_reflns_number_total 1985
_reflns_threshold_expression >2sigma(I)
_cod_data_source_file JSSC-2015-229-208.cif
_cod_data_source_block zht-13-2
_cod_depositor_comments
;
The following automatic conversions were performed:

data item '_symmetry_cell_setting' value 'Monoclinic' was changed to
'monoclinic' in accordance with the built-in table derived from the
CIF Core dictionary named 'cif_core.dic' version 2.4.5 last updated
on 2014-11-21.

Automatic conversion script
Id: cif_fix_values 8369 2020-08-20 11:38:08Z andrius 
;
_cod_original_cell_volume 620.39(18)
_cod_original_sg_symbol_H-M 'P2(1)   '
_cod_database_code 1561853

loop_
_symmetry_equiv_pos_as_xyz
'x, y, z'
'-x, y+1/2, -z'

loop_
_atom_site_label
_atom_site_type_symbol
_atom_site_fract_x
_atom_site_fract_y
_atom_site_fract_z
_atom_site_U_iso_or_equiv
_atom_site_adp_type
_atom_site_occupancy
_atom_site_symmetry_multiplicity
_atom_site_calc_flag
_atom_site_refinement_flags
_atom_site_disorder_assembly
_atom_site_disorder_group
Ce1 Ce 0.37252(9) 0.56993(14) 0.32764(4) 0.0202(3) Uani 1 1 d . . .
Cl1 Cl -0.2249(8) 0.5622(10) -0.1387(3) 0.0523(10) Uani 1 1 d . . .
O1 O 0.489(2) -0.0398(14) 0.5018(8) 0.033(2) Uani 1 1 d . . .
O2 O 0.7941(16) 0.2039(13) 0.5181(7) 0.026(2) Uani 1 1 d . . .
O3 O 0.7767(17) 0.5118(12) 0.3270(7) 0.030(2) Uani 1 1 d U . .
O4 O 0.5078(15) 0.2510(12) 0.3184(7) 0.0188(18) Uani 1 1 d U . .
O5 O 0.5781(19) -0.1510(12) 0.3623(7) 0.027(2) Uani 1 1 d . . .
O6 O 1.0888(17) 0.3500(14) 0.3547(8) 0.031(2) Uani 1 1 d U . .
C4 C 0.878(2) 0.367(2) 0.3373(9) 0.021(3) Uani 1 1 d U . .
C1 C 0.607(2) -0.0431(18) 0.4324(10) 0.025(3) Uani 1 1 d . . .
C2 C 0.789(2) 0.0970(19) 0.4323(8) 0.023(3) Uani 1 1 d U . .
H2A H 0.9373 0.0415 0.4336 0.027 Uiso 1 1 calc R . .
C3 C 0.737(2) 0.2039(18) 0.3350(9) 0.021(3) Uani 1 1 d U . .
H3A H 0.7701 0.1326 0.2791 0.025 Uiso 1 1 calc R . .
O1W O 0.0552(18) 0.7824(14) 0.2734(10) 0.044(3) Uani 1 1 d . . .
O1A O 0.489(3) 0.7216(17) 0.1682(9) 0.051(3) Uani 1 1 d . . .
O2A O 0.197(3) 0.4520(18) 0.1569(10) 0.061(4) Uani 1 1 d . . .
C1A C 0.453(5) 0.630(3) 0.0777(19) 0.082(8) Uani 1 1 d U . .
H1AA H 0.5754 0.5485 0.0752 0.099 Uiso 1 1 calc R . .
H1AB H 0.4527 0.7099 0.0224 0.099 Uiso 1 1 calc R . .
C2A C 0.237(4) 0.538(3) 0.0684(15) 0.069(6) Uani 1 1 d U . .
H2AA H 0.1149 0.6196 0.0497 0.082 Uiso 1 1 calc R . .
H2AB H 0.2326 0.4539 0.0152 0.082 Uiso 1 1 calc R . .

loop_
_atom_site_aniso_label
_atom_site_aniso_U_11
_atom_site_aniso_U_22
_atom_site_aniso_U_33
_atom_site_aniso_U_23
_atom_site_aniso_U_13
_atom_site_aniso_U_12
Ce1 0.0205(4) 0.0128(4) 0.0276(4) 0.0011(4) 0.0042(2) -0.0043(4)
Cl1 0.079(3) 0.0315(19) 0.0416(16) -0.003(3) -0.0072(16) 0.011(4)
O1 0.035(6) 0.027(6) 0.037(5) -0.003(4) 0.011(5) -0.008(5)
O2 0.026(5) 0.018(5) 0.037(5) -0.002(4) 0.011(4) 0.002(4)
O3 0.023(4) 0.028(4) 0.040(4) 0.003(3) 0.006(3) -0.015(3)
O4 0.018(2) 0.019(2) 0.020(2) 0.0001(10) 0.0018(10) 0.0006(10)
O5 0.037(6) 0.014(5) 0.026(4) 0.000(4) -0.008(4) -0.005(4)
O6 0.019(4) 0.031(4) 0.042(4) 0.000(3) 0.001(3) -0.010(3)
C4 0.017(5) 0.021(5) 0.025(4) 0.000(4) 0.002(4) -0.005(4)
C1 0.027(7) 0.023(7) 0.024(6) -0.001(5) 0.001(5) 0.001(6)
C2 0.021(4) 0.019(5) 0.027(4) 0.001(4) 0.000(3) 0.004(4)
C3 0.017(4) 0.023(4) 0.023(4) 0.002(4) 0.001(4) 0.000(4)
O1W 0.024(6) 0.032(6) 0.079(9) 0.026(6) 0.017(6) 0.008(5)
O1A 0.083(10) 0.036(7) 0.036(6) 0.004(5) 0.023(6) 0.012(7)
O2A 0.103(12) 0.031(7) 0.041(7) 0.008(5) -0.018(7) -0.013(8)
C1A 0.086(9) 0.084(9) 0.078(8) -0.003(5) 0.014(5) -0.001(5)
C2A 0.074(7) 0.070(8) 0.061(7) 0.002(5) 0.006(5) -0.003(5)

loop_
_atom_type_symbol
_atom_type_description
_atom_type_scat_dispersion_real
_atom_type_scat_dispersion_imag
_atom_type_scat_source
C C 0.0033 0.0016 'International Tables Vol C Tables 4.2.6.8 and 6.1.1.4'
H H 0.0000 0.0000 'International Tables Vol C Tables 4.2.6.8 and 6.1.1.4'
Cl Cl 0.1484 0.1585 'International Tables Vol C Tables 4.2.6.8 and 6.1.1.4'
O O 0.0106 0.0060 'International Tables Vol C Tables 4.2.6.8 and 6.1.1.4'
Ce Ce -0.2486 2.6331 'International Tables Vol C Tables 4.2.6.8 and 6.1.1.4'

loop_
_geom_angle_atom_site_label_1
_geom_angle_atom_site_label_2
_geom_angle_atom_site_label_3
_geom_angle
_geom_angle_site_symmetry_1
_geom_angle_site_symmetry_3
O3 Ce1 O6 124.6(3) . 1_455
O3 Ce1 O1 74.9(3) . 2_656
O6 Ce1 O1 76.9(4) 1_455 2_656
O3 Ce1 O5 72.7(3) . 1_565
O6 Ce1 O5 154.2(3) 1_455 1_565
O1 Ce1 O5 91.7(3) 2_656 1_565
O3 Ce1 O1W 144.2(3) . .
O6 Ce1 O1W 89.6(3) 1_455 .
O1 Ce1 O1W 128.9(4) 2_656 .
O5 Ce1 O1W 79.6(3) 1_565 .
O3 Ce1 O2A 102.1(5) . .
O6 Ce1 O2A 71.7(4) 1_455 .
O1 Ce1 O2A 138.9(5) 2_656 .
O5 Ce1 O2A 127.2(4) 1_565 .
O1W Ce1 O2A 77.1(5) . .
O3 Ce1 O4 61.0(3) . .
O6 Ce1 O4 64.8(3) 1_455 .
O1 Ce1 O4 69.9(3) 2_656 .
O5 Ce1 O4 133.0(4) 1_565 .
O1W Ce1 O4 145.5(4) . .
O2A Ce1 O4 73.1(4) . .
O3 Ce1 O1A 73.1(4) . .
O6 Ce1 O1A 134.0(4) 1_455 .
O1 Ce1 O1A 145.2(4) 2_656 .
O5 Ce1 O1A 65.8(4) 1_565 .
O1W Ce1 O1A 75.1(4) . .
O2A Ce1 O1A 62.7(5) . .
O4 Ce1 O1A 105.4(3) . .
O3 Ce1 O2 123.4(3) . 2_656
O6 Ce1 O2 79.3(3) 1_455 2_656
O1 Ce1 O2 61.0(3) 2_656 2_656
O5 Ce1 O2 74.9(3) 1_565 2_656
O1W Ce1 O2 68.1(4) . 2_656
O2A Ce1 O2 134.4(5) . 2_656
O4 Ce1 O2 124.2(3) . 2_656
O1A Ce1 O2 129.9(4) . 2_656
C1 O1 Ce1 123.7(9) . 2_646
C2 O2 Ce1 116.6(8) . 2_646
C4 O3 Ce1 128.0(8) . .
C3 O4 Ce1 122.6(8) . .
C1 O5 Ce1 136.8(9) . 1_545
C4 O6 Ce1 126.0(10) . 1_655
O6 C4 O3 124.5(13) . .
O6 C4 C3 116.8(13) . .
O3 C4 C3 118.5(10) . .
O1 C1 O5 123.3(13) . .
O1 C1 C2 117.2(11) . .
O5 C1 C2 119.5(12) . .
O2 C2 C1 110.2(10) . .
O2 C2 C3 111.2(11) . .
C1 C2 C3 108.6(10) . .
O2 C2 H2A 108.9 . .
C1 C2 H2A 108.9 . .
C3 C2 H2A 108.9 . .
O4 C3 C4 108.1(11) . .
O4 C3 C2 110.6(10) . .
C4 C3 C2 112.5(10) . .
O4 C3 H3A 108.5 . .
C4 C3 H3A 108.5 . .
C2 C3 H3A 108.5 . .
C1A O1A Ce1 117.7(14) . .
C2A O2A Ce1 119.9(12) . .
O1A C1A C2A 110(2) . .
O1A C1A H1AA 109.6 . .
C2A C1A H1AA 109.6 . .
O1A C1A H1AB 109.6 . .
C2A C1A H1AB 109.6 . .
H1AA C1A H1AB 108.1 . .
O2A C2A C1A 113.7(18) . .
O2A C2A H2AA 108.8 . .
C1A C2A H2AA 108.8 . .
O2A C2A H2AB 108.8 . .
C1A C2A H2AB 108.8 . .
H2AA C2A H2AB 107.7 . .

loop_
_geom_bond_atom_site_label_1
_geom_bond_atom_site_label_2
_geom_bond_distance
_geom_bond_site_symmetry_2
Ce1 O3 2.453(10) .
Ce1 O6 2.465(10) 1_455
Ce1 O1 2.493(11) 2_656
Ce1 O5 2.500(10) 1_565
Ce1 O1W 2.540(10) .
Ce1 O2A 2.571(13) .
Ce1 O4 2.610(9) .
Ce1 O1A 2.634(12) .
Ce1 O2 2.646(10) 2_656
O1 C1 1.249(18) .
O1 Ce1 2.493(11) 2_646
O2 C2 1.425(16) .
O2 Ce1 2.646(10) 2_646
O3 C4 1.271(19) .
O4 C3 1.404(16) .
O5 C1 1.260(17) .
O5 Ce1 2.500(10) 1_545
O6 C4 1.252(16) .
O6 Ce1 2.465(10) 1_655
C4 C3 1.520(19) .
C1 C2 1.537(19) .
C2 C3 1.552(17) .
C2 H2A 0.9800 .
C3 H3A 0.9800 .
O1A C1A 1.41(3) .
O2A C2A 1.42(3) .
C1A C2A 1.47(3) .
C1A H1AA 0.9700 .
C1A H1AB 0.9700 .
C2A H2AA 0.9700 .
C2A H2AB 0.9700 .
